data_7012229
loop_
_publ_author_name
'Dervisi, Athanasia'
'Jenkins, Robert L.'
'Malik, K. M. Abdul'
'Hursthouse, Michael B.'
'Coles, Simon'

_publ_section_title
;
 Synthesis of Ni(ii), Pd(ii) and Pt(ii) complexes containing chiral
 phosphino-thiol and -thioether ligands
;
_journal_issue 6
_journal_name_full 'Dalton Transactions'
_journal_page_first 1133
_journal_paper_doi 10.1039/b209142a
_journal_year 2003
_chemical_formula_sum 'C32 H36 Cl2 P2 Pd2 S2'
_chemical_formula_weight 830.37
_chemical_name_systematic
;
?
;
_space_group_IT_number 14
_symmetry_cell_setting monoclinic
_symmetry_space_group_name_Hall '-P 2ybc'
_symmetry_space_group_name_H-M 'P 1 21/c 1'
_atom_sites_solution_hydrogens geom
_atom_sites_solution_primary direct
_atom_sites_solution_secondary difmap
_audit_creation_method SHELXL-97
_cell_angle_alpha 90.00
_cell_angle_beta 92.33(3)
_cell_angle_gamma 90.00
_cell_formula_units_Z 4
_cell_length_a 14.955(3)
_cell_length_b 14.401(3)
_cell_length_c 15.281(3)
_cell_measurement_reflns_used 51836
_cell_measurement_temperature 120(2)
_cell_measurement_theta_max 27.48
_cell_measurement_theta_min 2.91
_cell_volume 3288.3(12)
_computing_cell_refinement 'DENZO, COLLECT'
_computing_data_collection 'DENZO (Otwinowski & Minor, 1997) & COLLECT (Hooft, 1998)'
_computing_data_reduction 'DENZO, COLLECT'
_computing_structure_refinement 'SHELXL-97 (Sheldrick, 1997)'
_computing_structure_solution 'SHELXS-97 (Sheldrick, 1997)'
_diffrn_ambient_temperature 120(2)
_diffrn_detector_area_resol_mean 9.091
_diffrn_measured_fraction_theta_full 0.996
_diffrn_measured_fraction_theta_max 0.996
_diffrn_measurement_device_type 'Nonius KappaCCD Area Detector'
_diffrn_measurement_method '\f and \w scans'
_diffrn_radiation_monochromator graphite
_diffrn_radiation_source 'Nonius FR591 rotating anode'
_diffrn_radiation_type MoK\a
_diffrn_radiation_wavelength 0.71073
_diffrn_reflns_av_R_equivalents 0.1167
_diffrn_reflns_av_sigmaI/netI 0.0936
_diffrn_reflns_limit_h_max 19
_diffrn_reflns_limit_h_min -19
_diffrn_reflns_limit_k_max 18
_diffrn_reflns_limit_k_min -18
_diffrn_reflns_limit_l_max 19
_diffrn_reflns_limit_l_min -19
_diffrn_reflns_number 30723
_diffrn_reflns_theta_full 27.47
_diffrn_reflns_theta_max 27.47
_diffrn_reflns_theta_min 2.95
_diffrn_standards_decay_% 0
_exptl_absorpt_coefficient_mu 1.502
_exptl_absorpt_correction_T_max 0.9706
_exptl_absorpt_correction_T_min 0.8403
_exptl_absorpt_correction_type multi-scan
_exptl_absorpt_process_details 'SORTAV (Blessing, 1997)'
_exptl_crystal_colour yellow
_exptl_crystal_density_diffrn 1.677
_exptl_crystal_density_method 'not measured'
_exptl_crystal_description plate
_exptl_crystal_F_000 1664
_exptl_crystal_size_max 0.12
_exptl_crystal_size_mid 0.06
_exptl_crystal_size_min 0.02
_refine_diff_density_max 1.266
_refine_diff_density_min -1.214
_refine_diff_density_rms 0.153
_refine_ls_extinction_method none
_refine_ls_goodness_of_fit_ref 1.001
_refine_ls_hydrogen_treatment mixed
_refine_ls_matrix_type full
_refine_ls_number_parameters 363
_refine_ls_number_reflns 7500
_refine_ls_number_restraints 0
_refine_ls_restrained_S_all 1.001
_refine_ls_R_factor_all 0.0832
_refine_ls_R_factor_gt 0.0441
_refine_ls_shift/su_max 0.001
_refine_ls_shift/su_mean 0.000
_refine_ls_structure_factor_coef Fsqd
_refine_ls_weighting_details 'calc w=1/[\s^2^(Fo^2^)+(0.0405P)^2^+0.0000P] where P=(Fo^2^+2Fc^2^)/3'
_refine_ls_weighting_scheme calc
_refine_ls_wR_factor_gt 0.0875
_refine_ls_wR_factor_ref 0.1015
_reflns_number_gt 5123
_reflns_number_total 7500
_reflns_threshold_expression >2\s(I)
_cod_data_source_file b209142a.txt
_cod_data_source_block 2
_cod_depositor_comments
;
The following automatic conversions were performed:
'_symmetry_cell_setting' value 'Monoclinic' changed to 'monoclinic'
according to '/home/saulius/struct/CIF-dictionaries/cif_core.dic'
dictionary named 'cif_core.dic' version 2.4.1 from 2010-06-29.

Automatic conversion script
Id: cif_fix_enum 1527 2010-12-29 10:47:43Z saulius 

The following automatic conversions were performed:

'_exptl_absorpt_correction_type' tag value 'multi-scans' was replaced
with 'multi-scan' value.

Automatic conversion script
Id: cif_fix_values 1646 2011-03-28 12:23:43Z adriana 
;
_cod_original_cell_volume 3288.3(11)
_cod_original_sg_symbol_H-M P2(1)/c
_cod_database_code 7012229

loop_
_symmetry_equiv_pos_as_xyz
'x, y, z'
'-x, y+1/2, -z+1/2'
'-x, -y, -z'
'x, -y-1/2, z-1/2'

loop_
_atom_site_label
_atom_site_type_symbol
_atom_site_fract_x
_atom_site_fract_y
_atom_site_fract_z
_atom_site_U_iso_or_equiv
_atom_site_adp_type
_atom_site_occupancy
_atom_site_symmetry_multiplicity
_atom_site_calc_flag
_atom_site_refinement_flags
_atom_site_disorder_assembly
_atom_site_disorder_group
C1 C 0.3243(3) 0.3265(3) 0.0138(3) 0.0233(9) Uani 1 1 d . . .
H1 H 0.2591 0.3418 0.0138 0.028 Uiso 1 1 calc R . .
C2 C 0.3367(3) 0.2322(3) -0.0304(3) 0.0299(10) Uani 1 1 d . . .
H2A H 0.3222 0.2384 -0.0940 0.036 Uiso 1 1 calc R . .
H2B H 0.4001 0.2132 -0.0231 0.036 Uiso 1 1 calc R . .
C3 C 0.2781(3) 0.1575(3) 0.0068(3) 0.0386(12) Uani 1 1 d . . .
H3A H 0.2928 0.1503 0.0696 0.058 Uiso 1 1 calc R . .
H3B H 0.2887 0.0986 -0.0232 0.058 Uiso 1 1 calc R . .
H3C H 0.2151 0.1751 -0.0018 0.058 Uiso 1 1 calc R . .
C4 C 0.3641(3) 0.3325(3) 0.1064(3) 0.0225(9) Uani 1 1 d . . .
H4A H 0.4272 0.3115 0.1076 0.027 Uiso 1 1 calc R . .
H4B H 0.3306 0.2912 0.1453 0.027 Uiso 1 1 calc R . .
C5 C 0.4432(3) 0.4624(3) 0.2342(2) 0.0202(9) Uani 1 1 d . . .
C6 C 0.4636(3) 0.3878(3) 0.2908(3) 0.0265(10) Uani 1 1 d . . .
H6 H 0.4303 0.3318 0.2858 0.032 Uiso 1 1 calc R . .
C7 C 0.5324(3) 0.3960(3) 0.3538(3) 0.0315(10) Uani 1 1 d . . .
H7 H 0.5457 0.3457 0.3924 0.038 Uiso 1 1 calc R . .
C8 C 0.5824(3) 0.4777(3) 0.3608(3) 0.0328(11) Uani 1 1 d . . .
H8 H 0.6302 0.4827 0.4034 0.039 Uiso 1 1 calc R . .
C9 C 0.5620(3) 0.5508(3) 0.3059(3) 0.0291(10) Uani 1 1 d . . .
H9 H 0.5953 0.6069 0.3113 0.035 Uiso 1 1 calc R . .
C10 C 0.4930(3) 0.5435(3) 0.2424(3) 0.0229(9) Uani 1 1 d . . .
H10 H 0.4799 0.5944 0.2044 0.027 Uiso 1 1 calc R . .
C11 C 0.2497(3) 0.4621(3) 0.1949(3) 0.0261(10) Uani 1 1 d . . .
C12 C 0.2266(3) 0.4019(4) 0.2616(3) 0.0392(12) Uani 1 1 d . . .
H12 H 0.2677 0.3556 0.2820 0.047 Uiso 1 1 calc R . .
C13 C 0.1435(3) 0.4095(5) 0.2985(3) 0.0532(15) Uani 1 1 d . . .
H13 H 0.1277 0.3682 0.3438 0.064 Uiso 1 1 calc R . .
C14 C 0.0841(3) 0.4766(4) 0.2695(4) 0.0509(16) Uani 1 1 d . . .
H14 H 0.0277 0.4821 0.2954 0.061 Uiso 1 1 calc R . .
C15 C 0.1055(3) 0.5352(4) 0.2038(4) 0.0463(14) Uani 1 1 d . . .
H15 H 0.0638 0.5808 0.1836 0.056 Uiso 1 1 calc R . .
C16 C 0.1885(3) 0.5284(3) 0.1662(3) 0.0350(11) Uani 1 1 d . . .
H16 H 0.2032 0.5696 0.1204 0.042 Uiso 1 1 calc R . .
C17 C 0.3163(3) 0.7220(3) -0.1146(3) 0.0191(8) Uani 1 1 d . . .
H17 H 0.2748 0.7237 -0.0649 0.023 Uiso 1 1 calc R . .
C18 C 0.3826(3) 0.8027(3) -0.1060(3) 0.0247(9) Uani 1 1 d . . .
H18A H 0.4234 0.7919 -0.0544 0.030 Uiso 1 1 calc R . .
H18B H 0.4192 0.8042 -0.1585 0.030 Uiso 1 1 calc R . .
C19 C 0.3368(3) 0.8961(3) -0.0962(3) 0.0303(10) Uani 1 1 d . . .
H19A H 0.2986 0.9087 -0.1484 0.045 Uiso 1 1 calc R . .
H19B H 0.3822 0.9449 -0.0892 0.045 Uiso 1 1 calc R . .
H19C H 0.3001 0.8949 -0.0445 0.045 Uiso 1 1 calc R . .
C20 C 0.2619(3) 0.7210(3) -0.2018(3) 0.0232(9) Uani 1 1 d . . .
H20A H 0.3026 0.7244 -0.2511 0.028 Uiso 1 1 calc R . .
H20B H 0.2213 0.7753 -0.2052 0.028 Uiso 1 1 calc R . .
C21 C 0.0952(3) 0.6411(3) -0.1515(3) 0.0230(9) Uani 1 1 d . . .
C22 C 0.0776(3) 0.5967(3) -0.0730(3) 0.0298(10) Uani 1 1 d . . .
H22 H 0.1169 0.5497 -0.0507 0.036 Uiso 1 1 calc R . .
C23 C 0.0023(3) 0.6215(3) -0.0274(3) 0.0398(12) Uani 1 1 d . . .
H23 H -0.0096 0.5915 0.0263 0.048 Uiso 1 1 calc R . .
C24 C -0.0550(3) 0.6894(3) -0.0600(3) 0.0386(12) Uani 1 1 d . . .
H24 H -0.1061 0.7060 -0.0286 0.046 Uiso 1 1 calc R . .
C25 C -0.0384(3) 0.7331(3) -0.1377(3) 0.0393(12) Uani 1 1 d . . .
H25 H -0.0782 0.7795 -0.1602 0.047 Uiso 1 1 calc R . .
C26 C 0.0362(3) 0.7096(3) -0.1829(3) 0.0325(11) Uani 1 1 d . . .
H26 H 0.0476 0.7404 -0.2363 0.039 Uiso 1 1 calc R . .
C27 C 0.1622(3) 0.6008(3) -0.3237(3) 0.0229(9) Uani 1 1 d . . .
C28 C 0.1423(3) 0.5135(3) -0.3574(3) 0.0245(9) Uani 1 1 d . . .
H28 H 0.1487 0.4603 -0.3209 0.029 Uiso 1 1 calc R . .
C29 C 0.1132(3) 0.5035(3) -0.4439(3) 0.0302(10) Uani 1 1 d . . .
H29 H 0.0986 0.4437 -0.4665 0.036 Uiso 1 1 calc R . .
C30 C 0.1054(3) 0.5810(3) -0.4979(3) 0.0331(11) Uani 1 1 d . . .
H30 H 0.0858 0.5741 -0.5574 0.040 Uiso 1 1 calc R . .
C31 C 0.1258(3) 0.6677(3) -0.4652(3) 0.0314(10) Uani 1 1 d . . .
H31 H 0.1200 0.7206 -0.5022 0.038 Uiso 1 1 calc R . .
C32 C 0.1547(3) 0.6783(3) -0.3788(3) 0.0278(10) Uani 1 1 d . . .
H32 H 0.1695 0.7383 -0.3567 0.033 Uiso 1 1 calc R . .
P1 P 0.35863(7) 0.45301(7) 0.14629(7) 0.0203(2) Uani 1 1 d . . .
P2 P 0.19639(7) 0.61313(7) -0.20886(7) 0.0209(2) Uani 1 1 d . . .
S1 S 0.38275(7) 0.41394(7) -0.05181(6) 0.0210(2) Uani 1 1 d . . .
S2 S 0.38025(6) 0.61232(7) -0.11119(6) 0.0205(2) Uani 1 1 d . . .
Cl1 Cl 0.35557(8) 0.68511(7) 0.10399(7) 0.0291(2) Uani 1 1 d . . .
Cl2 Cl 0.17224(7) 0.37857(7) -0.16150(7) 0.0333(3) Uani 1 1 d . . .
Pd1 Pd 0.37515(2) 0.54556(2) 0.029679(19) 0.01931(10) Uani 1 1 d . . .
Pd2 Pd 0.27748(2) 0.49935(2) -0.14216(2) 0.01993(10) Uani 1 1 d . . .

loop_
_atom_site_aniso_label
_atom_site_aniso_U_11
_atom_site_aniso_U_22
_atom_site_aniso_U_33
_atom_site_aniso_U_23
_atom_site_aniso_U_13
_atom_site_aniso_U_12
C1 0.025(2) 0.016(2) 0.030(2) 0.0021(18) 0.0043(19) -0.0015(18)
C2 0.040(3) 0.018(2) 0.031(2) -0.0043(19) -0.001(2) 0.003(2)
C3 0.050(3) 0.018(2) 0.048(3) -0.001(2) -0.004(2) 0.001(2)
C4 0.027(2) 0.0140(19) 0.027(2) 0.0030(18) 0.0039(18) 0.0019(17)
C5 0.024(2) 0.018(2) 0.019(2) -0.0012(17) 0.0056(17) 0.0075(18)
C6 0.029(2) 0.023(2) 0.028(2) 0.0019(19) 0.0045(19) 0.0050(19)
C7 0.035(3) 0.029(2) 0.030(2) 0.006(2) 0.001(2) 0.009(2)
C8 0.031(3) 0.041(3) 0.027(2) -0.001(2) -0.003(2) 0.005(2)
C9 0.029(2) 0.027(2) 0.031(2) -0.004(2) -0.001(2) 0.000(2)
C10 0.023(2) 0.024(2) 0.022(2) -0.0002(18) 0.0018(18) 0.0032(19)
C11 0.024(2) 0.028(2) 0.027(2) -0.010(2) 0.0006(19) -0.003(2)
C12 0.032(3) 0.065(3) 0.021(2) 0.002(2) 0.001(2) -0.002(3)
C13 0.035(3) 0.092(5) 0.033(3) -0.002(3) 0.008(2) -0.020(3)
C14 0.022(3) 0.083(4) 0.049(3) -0.035(3) 0.015(2) -0.010(3)
C15 0.023(3) 0.040(3) 0.076(4) -0.027(3) 0.001(3) 0.000(2)
C16 0.029(3) 0.028(2) 0.048(3) -0.012(2) 0.006(2) -0.002(2)
C17 0.019(2) 0.0152(19) 0.023(2) 0.0003(17) -0.0027(17) 0.0032(17)
C18 0.027(2) 0.020(2) 0.026(2) -0.0014(18) 0.0006(19) -0.0020(18)
C19 0.036(3) 0.022(2) 0.034(2) 0.000(2) 0.002(2) -0.010(2)
C20 0.025(2) 0.017(2) 0.027(2) 0.0011(18) 0.0043(19) -0.0035(18)
C21 0.024(2) 0.022(2) 0.023(2) -0.0034(18) -0.0020(18) -0.0027(18)
C22 0.035(3) 0.021(2) 0.034(2) 0.001(2) 0.008(2) -0.001(2)
C23 0.044(3) 0.030(3) 0.047(3) -0.001(2) 0.019(2) -0.013(2)
C24 0.027(2) 0.031(3) 0.059(3) -0.015(3) 0.014(2) -0.005(2)
C25 0.030(3) 0.037(3) 0.051(3) -0.010(3) -0.003(2) 0.009(2)
C26 0.035(3) 0.029(2) 0.033(3) -0.003(2) -0.001(2) 0.006(2)
C27 0.018(2) 0.028(2) 0.024(2) 0.0001(19) 0.0011(17) -0.0006(18)
C28 0.022(2) 0.022(2) 0.030(2) -0.0012(19) 0.0001(19) 0.0026(18)
C29 0.028(2) 0.027(2) 0.036(3) -0.006(2) 0.001(2) 0.002(2)
C30 0.027(2) 0.049(3) 0.022(2) -0.004(2) -0.0022(19) 0.005(2)
C31 0.032(2) 0.033(2) 0.029(2) 0.007(2) -0.003(2) 0.003(2)
C32 0.032(2) 0.025(2) 0.026(2) 0.0017(19) -0.0004(19) -0.004(2)
P1 0.0229(6) 0.0174(5) 0.0208(5) -0.0007(4) 0.0025(4) 0.0009(4)
P2 0.0227(5) 0.0177(5) 0.0221(5) 0.0013(4) -0.0010(4) -0.0017(5)
S1 0.0235(5) 0.0167(5) 0.0229(5) -0.0008(4) 0.0033(4) 0.0014(4)
S2 0.0207(5) 0.0178(5) 0.0230(5) 0.0006(4) 0.0019(4) -0.0015(4)
Cl1 0.0445(6) 0.0166(5) 0.0259(5) -0.0038(4) 0.0001(5) 0.0033(5)
Cl2 0.0386(6) 0.0237(5) 0.0370(6) 0.0030(5) -0.0079(5) -0.0109(5)
Pd1 0.02313(18) 0.01443(16) 0.02034(17) -0.00060(13) 0.00033(13) 0.00042(13)
Pd2 0.02287(18) 0.01541(16) 0.02146(17) -0.00011(13) 0.00011(13) -0.00180(13)

loop_
_atom_type_symbol
_atom_type_description
_atom_type_scat_dispersion_real
_atom_type_scat_dispersion_imag
_atom_type_scat_source
C C 0.0033 0.0016 'International Tables Vol C Tables 4.2.6.8 and 6.1.1.4'
H H 0.0000 0.0000 'International Tables Vol C Tables 4.2.6.8 and 6.1.1.4'
P P 0.1023 0.0942 'International Tables Vol C Tables 4.2.6.8 and 6.1.1.4'
S S 0.1246 0.1234 'International Tables Vol C Tables 4.2.6.8 and 6.1.1.4'
Cl Cl 0.1484 0.1585 'International Tables Vol C Tables 4.2.6.8 and 6.1.1.4'
Pd Pd -0.9988 1.0072 'International Tables Vol C Tables 4.2.6.8 and 6.1.1.4'

loop_
_geom_angle_atom_site_label_1
_geom_angle_atom_site_label_2
_geom_angle_atom_site_label_3
_geom_angle
_geom_angle_site_symmetry_1
_geom_angle_site_symmetry_3
_geom_angle_publ_flag
C4 C1 C2 114.4(3) . . ?
C4 C1 S1 106.9(3) . . ?
C2 C1 S1 107.3(3) . . ?
C4 C1 H1 109.4 . . ?
C2 C1 H1 109.4 . . ?
S1 C1 H1 109.4 . . ?
C3 C2 C1 112.5(3) . . ?
C3 C2 H2A 109.1 . . ?
C1 C2 H2A 109.1 . . ?
C3 C2 H2B 109.1 . . ?
C1 C2 H2B 109.1 . . ?
H2A C2 H2B 107.8 . . ?
C2 C3 H3A 109.5 . . ?
C2 C3 H3B 109.5 . . ?
H3A C3 H3B 109.5 . . ?
C2 C3 H3C 109.5 . . ?
H3A C3 H3C 109.5 . . ?
H3B C3 H3C 109.5 . . ?
C1 C4 P1 110.0(3) . . ?
C1 C4 H4A 109.7 . . ?
P1 C4 H4A 109.7 . . ?
C1 C4 H4B 109.7 . . ?
P1 C4 H4B 109.7 . . ?
H4A C4 H4B 108.2 . . ?
C10 C5 C6 119.1(4) . . ?
C10 C5 P1 119.0(3) . . ?
C6 C5 P1 121.8(3) . . ?
C7 C6 C5 120.0(4) . . ?
C7 C6 H6 120.0 . . ?
C5 C6 H6 120.0 . . ?
C6 C7 C8 120.3(4) . . ?
C6 C7 H7 119.8 . . ?
C8 C7 H7 119.8 . . ?
C9 C8 C7 119.7(4) . . ?
C9 C8 H8 120.1 . . ?
C7 C8 H8 120.1 . . ?
C8 C9 C10 120.5(4) . . ?
C8 C9 H9 119.8 . . ?
C10 C9 H9 119.8 . . ?
C5 C10 C9 120.4(4) . . ?
C5 C10 H10 119.8 . . ?
C9 C10 H10 119.8 . . ?
C16 C11 C12 118.9(4) . . ?
C16 C11 P1 120.8(3) . . ?
C12 C11 P1 120.3(3) . . ?
C13 C12 C11 120.0(5) . . ?
C13 C12 H12 120.0 . . ?
C11 C12 H12 120.0 . . ?
C14 C13 C12 120.1(5) . . ?
C14 C13 H13 119.9 . . ?
C12 C13 H13 119.9 . . ?
C15 C14 C13 120.4(4) . . ?
C15 C14 H14 119.8 . . ?
C13 C14 H14 119.8 . . ?
C14 C15 C16 120.2(5) . . ?
C14 C15 H15 119.9 . . ?
C16 C15 H15 119.9 . . ?
C11 C16 C15 120.5(5) . . ?
C11 C16 H16 119.8 . . ?
C15 C16 H16 119.8 . . ?
C18 C17 C20 113.7(3) . . ?
C18 C17 S2 108.3(3) . . ?
C20 C17 S2 105.8(3) . . ?
C18 C17 H17 109.7 . . ?
C20 C17 H17 109.7 . . ?
S2 C17 H17 109.7 . . ?
C19 C18 C17 112.8(3) . . ?
C19 C18 H18A 109.0 . . ?
C17 C18 H18A 109.0 . . ?
C19 C18 H18B 109.0 . . ?
C17 C18 H18B 109.0 . . ?
H18A C18 H18B 107.8 . . ?
C18 C19 H19A 109.5 . . ?
C18 C19 H19B 109.5 . . ?
H19A C19 H19B 109.5 . . ?
C18 C19 H19C 109.5 . . ?
H19A C19 H19C 109.5 . . ?
H19B C19 H19C 109.5 . . ?
C17 C20 P2 108.8(3) . . ?
C17 C20 H20A 109.9 . . ?
P2 C20 H20A 109.9 . . ?
C17 C20 H20B 109.9 . . ?
P2 C20 H20B 109.9 . . ?
H20A C20 H20B 108.3 . . ?
C22 C21 C26 118.8(4) . . ?
C22 C21 P2 120.1(3) . . ?
C26 C21 P2 121.1(3) . . ?
C21 C22 C23 119.8(4) . . ?
C21 C22 H22 120.1 . . ?
C23 C22 H22 120.1 . . ?
C24 C23 C22 120.2(5) . . ?
C24 C23 H23 119.9 . . ?
C22 C23 H23 119.9 . . ?
C25 C24 C23 120.3(4) . . ?
C25 C24 H24 119.8 . . ?
C23 C24 H24 119.8 . . ?
C26 C25 C24 119.9(4) . . ?
C26 C25 H25 120.1 . . ?
C24 C25 H25 120.1 . . ?
C25 C26 C21 121.0(4) . . ?
C25 C26 H26 119.5 . . ?
C21 C26 H26 119.5 . . ?
C28 C27 C32 119.2(4) . . ?
C28 C27 P2 119.7(3) . . ?
C32 C27 P2 121.1(3) . . ?
C29 C28 C27 120.3(4) . . ?
C29 C28 H28 119.9 . . ?
C27 C28 H28 119.9 . . ?
C28 C29 C30 120.0(4) . . ?
C28 C29 H29 120.0 . . ?
C30 C29 H29 120.0 . . ?
C31 C30 C29 120.1(4) . . ?
C31 C30 H30 119.9 . . ?
C29 C30 H30 119.9 . . ?
C30 C31 C32 120.3(4) . . ?
C30 C31 H31 119.9 . . ?
C32 C31 H31 119.9 . . ?
C31 C32 C27 120.1(4) . . ?
C31 C32 H32 120.0 . . ?
C27 C32 H32 120.0 . . ?
C5 P1 C11 107.54(18) . . ?
C5 P1 C4 106.04(18) . . ?
C11 P1 C4 104.77(19) . . ?
C5 P1 Pd1 116.59(13) . . ?
C11 P1 Pd1 114.16(15) . . ?
C4 P1 Pd1 106.79(13) . . ?
C27 P2 C21 106.20(18) . . ?
C27 P2 C20 105.54(19) . . ?
C21 P2 C20 103.64(18) . . ?
C27 P2 Pd2 119.38(14) . . ?
C21 P2 Pd2 112.61(14) . . ?
C20 P2 Pd2 108.16(14) . . ?
C1 S1 Pd1 103.63(13) . . ?
C1 S1 Pd2 110.40(14) . . ?
Pd1 S1 Pd2 80.86(4) . . ?
C17 S2 Pd2 105.13(13) . . ?
C17 S2 Pd1 109.76(13) . . ?
Pd2 S2 Pd1 81.48(4) . . ?
P1 Pd1 S1 87.10(4) . . ?
P1 Pd1 Cl1 96.02(4) . . ?
S1 Pd1 Cl1 174.32(4) . . ?
P1 Pd1 S2 166.67(4) . . ?
S1 Pd1 S2 80.56(4) . . ?
Cl1 Pd1 S2 95.87(4) . . ?
P1 Pd1 Pd2 119.53(3) . . ?
S1 Pd1 Pd2 51.28(3) . . ?
Cl1 Pd1 Pd2 123.10(3) . . ?
S2 Pd1 Pd2 48.01(3) . . ?
P2 Pd2 S2 85.46(4) . . ?
P2 Pd2 Cl2 97.78(4) . . ?
S2 Pd2 Cl2 175.08(4) . . ?
P2 Pd2 S1 164.36(4) . . ?
S2 Pd2 S1 79.88(4) . . ?
Cl2 Pd2 S1 96.51(4) . . ?
P2 Pd2 Pd1 117.63(3) . . ?
S2 Pd2 Pd1 50.51(3) . . ?
Cl2 Pd2 Pd1 124.58(3) . . ?
S1 Pd2 Pd1 47.86(3) . . ?

loop_
_geom_bond_atom_site_label_1
_geom_bond_atom_site_label_2
_geom_bond_distance
_geom_bond_site_symmetry_2
_geom_bond_publ_flag
C1 C4 1.516(6) . ?
C1 C2 1.531(5) . ?
C1 S1 1.851(4) . ?
C1 H1 1.0000 . ?
C2 C3 1.513(6) . ?
C2 H2A 0.9900 . ?
C2 H2B 0.9900 . ?
C3 H3A 0.9800 . ?
C3 H3B 0.9800 . ?
C3 H3C 0.9800 . ?
C4 P1 1.843(4) . ?
C4 H4A 0.9900 . ?
C4 H4B 0.9900 . ?
C5 C10 1.388(6) . ?
C5 C6 1.404(5) . ?
C5 P1 1.813(4) . ?
C6 C7 1.385(6) . ?
C6 H6 0.9500 . ?
C7 C8 1.395(6) . ?
C7 H7 0.9500 . ?
C8 C9 1.373(6) . ?
C8 H8 0.9500 . ?
C9 C10 1.391(6) . ?
C9 H9 0.9500 . ?
C10 H10 0.9500 . ?
C11 C16 1.381(6) . ?
C11 C12 1.393(6) . ?
C11 P1 1.822(4) . ?
C12 C13 1.390(6) . ?
C12 H12 0.9500 . ?
C13 C14 1.374(8) . ?
C13 H13 0.9500 . ?
C14 C15 1.359(8) . ?
C14 H14 0.9500 . ?
C15 C16 1.393(6) . ?
C15 H15 0.9500 . ?
C16 H16 0.9500 . ?
C17 C18 1.529(5) . ?
C17 C20 1.532(5) . ?
C17 S2 1.846(4) . ?
C17 H17 1.0000 . ?
C18 C19 1.520(5) . ?
C18 H18A 0.9900 . ?
C18 H18B 0.9900 . ?
C19 H19A 0.9800 . ?
C19 H19B 0.9800 . ?
C19 H19C 0.9800 . ?
C20 P2 1.837(4) . ?
C20 H20A 0.9900 . ?
C20 H20B 0.9900 . ?
C21 C22 1.394(6) . ?
C21 C26 1.395(6) . ?
C21 P2 1.824(4) . ?
C22 C23 1.396(6) . ?
C22 H22 0.9500 . ?
C23 C24 1.379(7) . ?
C23 H23 0.9500 . ?
C24 C25 1.377(7) . ?
C24 H24 0.9500 . ?
C25 C26 1.377(6) . ?
C25 H25 0.9500 . ?
C26 H26 0.9500 . ?
C27 C28 1.387(6) . ?
C27 C32 1.400(6) . ?
C27 P2 1.816(4) . ?
C28 C29 1.382(6) . ?
C28 H28 0.9500 . ?
C29 C30 1.390(6) . ?
C29 H29 0.9500 . ?
C30 C31 1.374(6) . ?
C30 H30 0.9500 . ?
C31 C32 1.381(6) . ?
C31 H31 0.9500 . ?
C32 H32 0.9500 . ?
P1 Pd1 2.2469(11) . ?
P2 Pd2 2.2570(12) . ?
S1 Pd1 2.2732(10) . ?
S1 Pd2 2.3918(12) . ?
S2 Pd2 2.2746(11) . ?
S2 Pd1 2.3616(11) . ?
Cl1 Pd1 2.3326(11) . ?
Cl2 Pd2 2.3562(11) . ?
Pd1 Pd2 3.0266(9) . ?
